data_2222343
loop_
_publ_author_name
'Liu, Xin-Lin'
'Li, Yu-Ming'

_publ_section_title
;
 (<i>Z</i>)-{[3-(Hydroxymethyl)-1,3-thiazolidin-2-ylidene]amino}formonitrile
;
_journal_coeditor_code HG2526
_journal_issue 7
_journal_name_full 'Acta Crystallographica Section E'
_journal_page_first o1645
_journal_paper_doi 10.1107/S1600536809023095
_journal_volume 65
_journal_year 2009
_chemical_formula_iupac 'C5 H7 N3 O S'
_chemical_formula_moiety 'C5 H7 N3 O S'
_chemical_formula_sum 'C5 H7 N3 O S'
_chemical_formula_weight 157.20
_chemical_name_systematic
;
(<i>Z</i>)-{[3-(Hydroxymethyl)-1,3-thiazolidin-2-ylidene]amino}formonitrile
;
_space_group_IT_number 2
_symmetry_cell_setting triclinic
_symmetry_space_group_name_Hall '-P 1'
_symmetry_space_group_name_H-M 'P -1'
_atom_sites_solution_hydrogens geom
_atom_sites_solution_primary direct
_atom_sites_solution_secondary difmap
_audit_creation_method SHELXL-97
_cell_angle_alpha 101.56(3)
_cell_angle_beta 100.39(3)
_cell_angle_gamma 105.47(3)
_cell_formula_units_Z 2
_cell_length_a 5.5321(11)
_cell_length_b 8.1790(16)
_cell_length_c 8.4978(17)
_cell_measurement_reflns_used 2501
_cell_measurement_temperature 293(2)
_cell_measurement_theta_max 25.11
_cell_measurement_theta_min 2.27
_cell_volume 351.75(16)
_computing_cell_refinement 'RAPID-AUTO (Rigaku, 2004)'
_computing_data_collection 'RAPID-AUTO (Rigaku, 2004)'
_computing_data_reduction 'RAPID-AUTO (Rigaku, 2004)'
_computing_molecular_graphics 'SHELXTL (Sheldrick, 2008)'
_computing_publication_material 'SHELXTL (Sheldrick, 2008)'
_computing_structure_refinement 'SHELXTL (Sheldrick, 2008)'
_computing_structure_solution 'SHELXTL (Sheldrick, 2008)'
_diffrn_ambient_temperature 293(2)
_diffrn_measured_fraction_theta_full 0.998
_diffrn_measured_fraction_theta_max 0.998
_diffrn_measurement_device_type 'Rigaku R-AXIS RAPID IP area-detector'
_diffrn_measurement_method '\w oscillation'
_diffrn_radiation_monochromator graphite
_diffrn_radiation_source 'Rotating Anode'
_diffrn_radiation_type MoK\a
_diffrn_radiation_wavelength 0.71073
_diffrn_reflns_av_R_equivalents 0.0135
_diffrn_reflns_av_sigmaI/netI 0.0175
_diffrn_reflns_limit_h_max 6
_diffrn_reflns_limit_h_min -6
_diffrn_reflns_limit_k_max 9
_diffrn_reflns_limit_k_min -9
_diffrn_reflns_limit_l_max 10
_diffrn_reflns_limit_l_min -10
_diffrn_reflns_number 2778
_diffrn_reflns_theta_full 24.99
_diffrn_reflns_theta_max 24.99
_diffrn_reflns_theta_min 3.16
_diffrn_standards_decay_% 0
_diffrn_standards_number 0
_exptl_absorpt_coefficient_mu 0.390
_exptl_absorpt_correction_T_max 0.9511
_exptl_absorpt_correction_T_min 0.9192
_exptl_absorpt_correction_type multi-scan
_exptl_absorpt_process_details '(ABSCOR; Higashi, 1995)'
_exptl_crystal_colour colorless
_exptl_crystal_density_diffrn 1.484
_exptl_crystal_density_method 'not measured'
_exptl_crystal_description needle
_exptl_crystal_F_000 164
_exptl_crystal_size_max 0.22
_exptl_crystal_size_mid 0.17
_exptl_crystal_size_min 0.13
_refine_diff_density_max 0.326
_refine_diff_density_min -0.246
_refine_ls_extinction_coef 0.052(16)
_refine_ls_extinction_expression Fc^*^=kFc[1+0.001xFc^2^\l^3^/sin(2\q)]^-1/4^
_refine_ls_extinction_method 'SHELXTL (Sheldrick, 2008)'
_refine_ls_goodness_of_fit_ref 1.189
_refine_ls_hydrogen_treatment mixed
_refine_ls_matrix_type full
_refine_ls_number_parameters 96
_refine_ls_number_reflns 1234
_refine_ls_number_restraints 0
_refine_ls_restrained_S_all 1.189
_refine_ls_R_factor_all 0.0416
_refine_ls_R_factor_gt 0.0322
_refine_ls_shift/su_max 0.000
_refine_ls_shift/su_mean 0.000
_refine_ls_structure_factor_coef Fsqd
_refine_ls_weighting_details 'calc w=1/[\s^2^(Fo^2^)+(0.0703P)^2^+0.06P] where P=(Fo^2^+2Fc^2^)/3'
_refine_ls_weighting_scheme calc
_refine_ls_wR_factor_gt 0.0911
_refine_ls_wR_factor_ref 0.1193
_reflns_number_gt 1027
_reflns_number_total 1234
_reflns_threshold_expression I>2\s(I)
_cod_data_source_file hg2526.cif
_cod_data_source_block I
_cod_depositor_comments
;
The following automatic conversions were performed:
'_symmetry_cell_setting' value 'Triclinic' changed to 'triclinic'
according to '/home/saulius/struct/CIF-dictionaries/cif_core.dic'
dictionary named 'cif_core.dic' version 2.4.1 from 2010-06-29.

Automatic conversion script
Id: cif_fix_enum 1527 2010-12-29 10:47:43Z saulius 

The following automatic conversions were performed:

'_symmetry_cell_setting' value 'Triclinic' changed to 'triclinic'
according to /home/saulius/struct/CIF-dictionaries/cif_core.dic
dictionary named 'cif_core.dic' version 2.4.1 from 2010-06-29.

Automatic conversion script
Id: cif_fix_values 1715 2011-07-08 13:25:40Z adriana 
;
_cod_database_code 2222343
_cod_database_fobs_code 2222343

loop_
_symmetry_equiv_pos_as_xyz
'x, y, z'
'-x, -y, -z'

loop_
_atom_site_type_symbol
_atom_site_label
_atom_site_fract_x
_atom_site_fract_y
_atom_site_fract_z
_atom_site_U_iso_or_equiv
_atom_site_adp_type
_atom_site_calc_flag
_atom_site_refinement_flags
_atom_site_occupancy
_atom_site_disorder_assembly
_atom_site_disorder_group
S S1 0.15141(12) 0.91511(8) 0.84635(8) 0.0509(3) Uani d . 1 . .
O O1 0.3210(4) 0.3944(2) 0.6397(3) 0.0640(6) Uani d . 1 . .
N N1 0.3875(3) 0.6968(2) 0.7503(2) 0.0450(5) Uani d . 1 . .
N N2 0.2714(4) 0.6719(2) 0.9942(2) 0.0490(5) Uani d . 1 . .
N N3 0.0736(5) 0.7702(3) 1.2185(3) 0.0640(6) Uani d . 1 . .
C C1 0.3729(7) 0.7839(5) 0.6182(4) 0.0724(9) Uani d . 1 . .
H H1B 0.2783 0.6980 0.5138 0.087 Uiso calc R 1 . .
H H1C 0.5460 0.8400 0.6090 0.087 Uiso calc R 1 . .
C C2 0.2400(6) 0.9180(4) 0.6529(3) 0.0592(7) Uani d . 1 . .
H H2B 0.0866 0.8916 0.5642 0.071 Uiso calc R 1 . .
H H2C 0.3545 1.0335 0.6600 0.071 Uiso calc R 1 . .
C C3 0.4959(5) 0.5525(3) 0.7414(3) 0.0529(6) Uani d . 1 . .
H H3A 0.6495 0.5809 0.6993 0.063 Uiso calc R 1 . .
H H3B 0.5477 0.5389 0.8521 0.063 Uiso calc R 1 . .
C C4 0.2782(4) 0.7467(3) 0.8711(3) 0.0395(5) Uani d . 1 . .
C C5 0.1620(5) 0.7289(3) 1.1096(3) 0.0482(6) Uani d . 1 . .
H H1A 0.216(6) 0.353(4) 0.686(4) 0.080(10) Uiso d . 1 . .

loop_
_atom_site_aniso_label
_atom_site_aniso_U_11
_atom_site_aniso_U_22
_atom_site_aniso_U_33
_atom_site_aniso_U_12
_atom_site_aniso_U_13
_atom_site_aniso_U_23
S1 0.0639(4) 0.0564(4) 0.0506(4) 0.0356(3) 0.0251(3) 0.0217(3)
O1 0.0818(13) 0.0500(10) 0.0697(13) 0.0227(9) 0.0443(11) 0.0109(9)
N1 0.0543(11) 0.0508(10) 0.0416(11) 0.0272(9) 0.0206(9) 0.0158(8)
N2 0.0661(12) 0.0492(11) 0.0457(12) 0.0278(9) 0.0249(9) 0.0202(9)
N3 0.0854(16) 0.0641(13) 0.0531(14) 0.0263(12) 0.0342(12) 0.0195(11)
C1 0.101(2) 0.102(2) 0.0584(17) 0.0688(19) 0.0462(16) 0.0452(16)
C2 0.0827(17) 0.0620(15) 0.0481(15) 0.0335(14) 0.0262(13) 0.0240(12)
C3 0.0601(14) 0.0561(14) 0.0562(15) 0.0318(12) 0.0255(12) 0.0166(12)
C4 0.0416(11) 0.0386(10) 0.0389(12) 0.0140(9) 0.0111(9) 0.0087(9)
C5 0.0622(14) 0.0462(12) 0.0421(14) 0.0191(11) 0.0171(11) 0.0179(10)

loop_
_atom_type_symbol
_atom_type_description
_atom_type_scat_dispersion_real
_atom_type_scat_dispersion_imag
_atom_type_scat_source
C C 0.0033 0.0016 'International Tables Vol C Tables 4.2.6.8 and 6.1.1.4'
H H 0.0000 0.0000 'International Tables Vol C Tables 4.2.6.8 and 6.1.1.4'
N N 0.0061 0.0033 'International Tables Vol C Tables 4.2.6.8 and 6.1.1.4'
O O 0.0106 0.0060 'International Tables Vol C Tables 4.2.6.8 and 6.1.1.4'
S S 0.1246 0.1234 'International Tables Vol C Tables 4.2.6.8 and 6.1.1.4'

loop_
_geom_angle_atom_site_label_1
_geom_angle_atom_site_label_2
_geom_angle_atom_site_label_3
_geom_angle_site_symmetry_1
_geom_angle_site_symmetry_3
_geom_angle
_geom_angle_publ_flag
C4 S1 C2 . . 92.28(11) ?
C3 O1 H1A . . 111(2) ?
C4 N1 C1 . . 116.2(2) ?
C4 N1 C3 . . 122.77(19) ?
C1 N1 C3 . . 120.8(2) ?
C5 N2 C4 . . 118.1(2) ?
N1 C1 C2 . . 110.0(2) ?
N1 C1 H1B . . 109.7 ?
C2 C1 H1B . . 109.7 ?
N1 C1 H1C . . 109.7 ?
C2 C1 H1C . . 109.7 ?
H1B C1 H1C . . 108.2 ?
C1 C2 S1 . . 108.30(18) ?
C1 C2 H2B . . 110.0 ?
S1 C2 H2B . . 110.0 ?
C1 C2 H2C . . 110.0 ?
S1 C2 H2C . . 110.0 ?
H2B C2 H2C . . 108.4 ?
O1 C3 N1 . . 112.3(2) ?
O1 C3 H3A . . 109.1 ?
N1 C3 H3A . . 109.1 ?
O1 C3 H3B . . 109.1 ?
N1 C3 H3B . . 109.1 ?
H3A C3 H3B . . 107.9 ?
N2 C4 N1 . . 121.5(2) ?
N2 C4 S1 . . 125.35(17) ?
N1 C4 S1 . . 113.20(17) ?
N3 C5 N2 . . 174.2(3) ?

loop_
_geom_bond_atom_site_label_1
_geom_bond_atom_site_label_2
_geom_bond_site_symmetry_2
_geom_bond_distance
_geom_bond_publ_flag
S1 C4 . 1.735(2) ?
S1 C2 . 1.801(3) ?
O1 C3 . 1.392(3) ?
O1 H1A . 0.80(3) ?
N1 C4 . 1.331(3) ?
N1 C1 . 1.447(3) ?
N1 C3 . 1.455(3) ?
N2 C5 . 1.314(3) ?
N2 C4 . 1.315(3) ?
N3 C5 . 1.156(3) ?
C1 C2 . 1.486(4) ?
C1 H1B . 0.9700 ?
C1 H1C . 0.9700 ?
C2 H2B . 0.9700 ?
C2 H2C . 0.9700 ?
C3 H3A . 0.9700 ?
C3 H3B . 0.9700 ?

loop_
_geom_hbond_atom_site_label_D
_geom_hbond_atom_site_label_H
_geom_hbond_atom_site_label_A
_geom_hbond_site_symmetry_A
_geom_hbond_distance_DH
_geom_hbond_distance_HA
_geom_hbond_distance_DA
_geom_hbond_angle_DHA
O1 H1A N3 2_567 0.80(3) 2.04(3) 2.839(3) 174(3)

loop_
_geom_torsion_atom_site_label_1
_geom_torsion_atom_site_label_2
_geom_torsion_atom_site_label_3
_geom_torsion_atom_site_label_4
_geom_torsion_site_symmetry_1
_geom_torsion_site_symmetry_2
_geom_torsion_site_symmetry_3
_geom_torsion_site_symmetry_4
_geom_torsion
_geom_torsion_publ_flag
C4 N1 C1 C2 . . . . 1.7(4) ?
C3 N1 C1 C2 . . . . 176.5(2) ?
N1 C1 C2 S1 . . . . -0.2(3) ?
C4 S1 C2 C1 . . . . -0.9(2) ?
C4 N1 C3 O1 . . . . 95.2(3) ?
C1 N1 C3 O1 . . . . -79.2(3) ?
C5 N2 C4 N1 . . . . 179.5(2) ?
C5 N2 C4 S1 . . . . -0.6(3) ?
C1 N1 C4 N2 . . . . 177.4(2) ?
C3 N1 C4 N2 . . . . 2.8(3) ?
C1 N1 C4 S1 . . . . -2.5(3) ?
C3 N1 C4 S1 . . . . -177.14(17) ?
C2 S1 C4 N2 . . . . -178.0(2) ?
C2 S1 C4 N1 . . . . 1.95(18) ?
C4 N2 C5 N3 . . . . -171(3) ?

loop_
_cod_related_entry_id
_cod_related_entry_database
_cod_related_entry_code
1 ChemSpider 24742643
